data_7111967
loop_
_publ_author_name
'Li, Gui-Lian'
'Liu, Guang-Zhen'
'Ma, Lu-Fang'
'Xin, Ling-Yun'
'Li, Xiao-Ling'
'Wang, Li-Ya'

_publ_section_title
;
 Crystallographic determination of solid-state structural transformations
 in a dynamic metal--organic framework
;
_journal_issue 20
_journal_name_full 'Chemical Communications'
_journal_page_first 2615
_journal_page_last 2617
_journal_paper_doi 10.1039/c3cc49106d
_journal_volume 50
_journal_year 2014
_chemical_formula_sum 'C40 H30 N6 O15.5 Zn3'
_chemical_formula_weight 1038.81
_chemical_name_systematic
;

 ?

;
_space_group_IT_number 2
_symmetry_cell_setting triclinic
_symmetry_space_group_name_Hall '-P 1'
_symmetry_space_group_name_H-M 'P -1'
_atom_sites_solution_hydrogens geom
_atom_sites_solution_primary direct
_atom_sites_solution_secondary difmap
_audit_creation_method SHELXL-97
_cell_angle_alpha 108.31(2)
_cell_angle_beta 110.43(2)
_cell_angle_gamma 107.046(16)
_cell_formula_units_Z 2
_cell_length_a 13.838(19)
_cell_length_b 13.844(19)
_cell_length_c 14.42(3)
_cell_measurement_reflns_used 1196
_cell_measurement_temperature 296(2)
_cell_measurement_theta_max 0.00
_cell_measurement_theta_min 0.00
_cell_volume 2191(6)
_computing_cell_refinement 'Bruker SMART'
_computing_data_collection 'Bruker SMART'
_computing_data_reduction 'Bruker SAINT'
_computing_molecular_graphics 'Bruker SHELXTL'
_computing_publication_material 'Bruker SHELXTL'
_computing_structure_refinement 'SHELXL-97 (Sheldrick, 1997)'
_computing_structure_solution 'SHELXS-97 (Sheldrick, 1990)'
_diffrn_ambient_temperature 296(2)
_diffrn_measured_fraction_theta_full 0.988
_diffrn_measured_fraction_theta_max 0.988
_diffrn_measurement_device_type 'CCD area detector'
_diffrn_measurement_method 'phi and omega scans'
_diffrn_radiation_monochromator graphite
_diffrn_radiation_source 'fine-focus sealed tube'
_diffrn_radiation_type MoK\a
_diffrn_radiation_wavelength 0.71073
_diffrn_reflns_av_R_equivalents 0.3079
_diffrn_reflns_av_sigmaI/netI 0.7204
_diffrn_reflns_limit_h_max 16
_diffrn_reflns_limit_h_min -16
_diffrn_reflns_limit_k_max 16
_diffrn_reflns_limit_k_min -16
_diffrn_reflns_limit_l_max 17
_diffrn_reflns_limit_l_min -17
_diffrn_reflns_number 16335
_diffrn_reflns_theta_full 25.50
_diffrn_reflns_theta_max 25.50
_diffrn_reflns_theta_min 2.47
_diffrn_standards_number 0
_exptl_absorpt_coefficient_mu 1.705
_exptl_absorpt_correction_T_max 0.7840
_exptl_absorpt_correction_T_min 0.7160
_exptl_absorpt_correction_type multi-scan
_exptl_absorpt_process_details sadabs
_exptl_crystal_colour colourless
_exptl_crystal_density_diffrn 1.574
_exptl_crystal_density_method 'not measured'
_exptl_crystal_description block
_exptl_crystal_F_000 1052
_exptl_crystal_size_max 0.21
_exptl_crystal_size_mid 0.18
_exptl_crystal_size_min 0.15
_refine_diff_density_max 0.799
_refine_diff_density_min -0.809
_refine_diff_density_rms 0.132
_refine_ls_extinction_method none
_refine_ls_goodness_of_fit_ref 0.911
_refine_ls_hydrogen_treatment constr
_refine_ls_matrix_type full
_refine_ls_number_parameters 589
_refine_ls_number_reflns 8063
_refine_ls_number_restraints 0
_refine_ls_restrained_S_all 0.911
_refine_ls_R_factor_all 0.3720
_refine_ls_R_factor_gt 0.1092
_refine_ls_shift/su_max 0.000
_refine_ls_shift/su_mean 0.000
_refine_ls_structure_factor_coef Fsqd
_refine_ls_weighting_details 'calc w=1/[\s^2^(Fo^2^)+(0.1000P)^2^+0.8422P] where P=(Fo^2^+2Fc^2^)/3'
_refine_ls_weighting_scheme calc
_refine_ls_wR_factor_gt 0.2503
_refine_ls_wR_factor_ref 0.3804
_reflns_number_gt 1790
_reflns_number_total 8063
_reflns_threshold_expression >2sigma(I)
_cod_data_source_file c3cc49106d.txt
_cod_data_source_block a
_cod_depositor_comments
;
The following automatic conversions were performed:

'_symmetry_cell_setting' value 'Triclinic' changed to 'triclinic'
according to the built-in table from CIF Core dictionary named
'cif_core.dic' version 2.4.1 from 2010-06-29.

Automatic conversion script
Id: cif_fix_values 2281 2013-09-26 08:29:07Z andrius 
;
_cod_original_cell_volume 2191(7)
_cod_original_sg_symbol_H-M P-1
_cod_original_formula_sum 'C40 H30 N6 O15.50 Zn3'
_cod_database_code 7111967

loop_
_symmetry_equiv_pos_as_xyz
'x, y, z'
'-x, -y, -z'

loop_
_atom_site_label
_atom_site_type_symbol
_atom_site_fract_x
_atom_site_fract_y
_atom_site_fract_z
_atom_site_U_iso_or_equiv
_atom_site_adp_type
_atom_site_occupancy
_atom_site_symmetry_multiplicity
_atom_site_calc_flag
_atom_site_refinement_flags
Zn1 Zn 0.8441(2) 0.6307(3) 0.3998(2) 0.0660(10) Uani 1 1 d .
Zn2 Zn 1.0000 0.5000 0.5000 0.0540(12) Uani 1 2 d S
Zn3 Zn 0.5000 0.5000 0.5000 0.0651(13) Uani 1 2 d S
Zn4 Zn 0.5530(2) 0.2740(3) 0.4002(2) 0.0728(11) Uani 1 1 d .
N1 N 0.8742(18) 0.6442(19) 0.2710(16) 0.070(6) Uani 1 1 d .
N2 N 1.0254(16) 0.4615(17) 0.3510(15) 0.064(6) Uani 1 1 d .
N3 N 0.3964(18) 0.142(2) 0.276(2) 0.108(9) Uani 1 1 d .
N4 N 0.3275(19) 0.398(2) 0.3501(17) 0.083(7) Uani 1 1 d .
N5 N 0.326(2) 0.791(2) 0.123(2) 0.101(9) Uani 1 1 d .
N6 N 0.798(3) -0.153(3) 0.134(2) 0.099(9) Uani 1 1 d .
O1 O 0.7283(14) 0.6849(17) 0.3863(14) 0.086(6) Uani 1 1 d .
O2 O 0.5952(18) 0.508(2) 0.2569(16) 0.103(7) Uani 1 1 d .
O3 O 0.5323(12) 0.6171(15) 0.4382(12) 0.078(6) Uani 1 1 d .
O4 O 0.4450(13) 0.7281(14) 0.4626(12) 0.085(5) Uani 1 1 d .
O5 O 0.2639(19) 0.810(2) 0.1620(19) 0.137(9) Uani 1 1 d .
O6 O 0.337(2) 0.814(2) 0.0501(19) 0.154(10) Uani 1 1 d .
O7 O 0.5692(11) 0.4204(14) 0.4207(10) 0.072(5) Uani 1 1 d .
H7D H 0.5768 0.4443 0.3750 0.109 Uiso 1 1 d R
O8 O 0.9060(11) 0.3248(14) 0.4440(11) 0.060(5) Uani 1 1 d .
O9 O 1.0221(13) 0.2377(15) 0.4630(11) 0.077(5) Uani 1 1 d .
O10 O 0.6647(16) 0.2573(18) 0.2583(17) 0.104(7) Uani 1 1 d .
O11 O 0.6537(15) 0.2021(17) 0.3870(15) 0.105(8) Uani 1 1 d .
O12 O 0.899(2) -0.130(2) 0.169(2) 0.158(11) Uani 1 1 d .
O13 O 0.714(2) -0.244(2) 0.057(2) 0.156(11) Uani 1 1 d .
O14 O 0.8501(11) 0.5038(13) 0.4172(10) 0.066(5) Uani 1 1 d .
H14D H 0.7982 0.4353 0.3732 0.099 Uiso 1 1 d R
O15 O 0.462(2) 0.6957(19) 0.8937(18) 0.201(12) Uani 1 1 d .
H1W H 0.3926 0.6837 0.8574 0.302 Uiso 1 1 d R
H2W H 0.4655 0.6360 0.8583 0.302 Uiso 1 1 d R
O16 O 0.756(5) 0.010(6) 0.512(3) 0.46(8) Uani 0.50 1 d P
H4W H 0.7957 -0.0268 0.5103 0.687 Uiso 1 1 d R
H3W H 0.7438 0.0492 0.4781 0.687 Uiso 1 1 d R
C1 C 0.799(2) 0.568(2) 0.1615(19) 0.069(8) Uani 1 1 d .
H17 H 0.7227 0.5246 0.1401 0.082 Uiso 1 1 calc R
C2 C 0.832(2) 0.555(2) 0.084(2) 0.079(9) Uani 1 1 d .
H18 H 0.7775 0.5067 0.0091 0.094 Uiso 1 1 calc R
C3 C 0.948(2) 0.613(2) 0.1134(18) 0.057(7) Uani 1 1 d .
C4 C 1.021(2) 0.698(2) 0.217(2) 0.078(8) Uani 1 1 d .
H14 H 1.0954 0.7450 0.2356 0.093 Uiso 1 1 calc R
C5 C 0.986(2) 0.715(2) 0.297(2) 0.087(9) Uani 1 1 d .
H15 H 1.0371 0.7749 0.3687 0.104 Uiso 1 1 calc R
C6 C 1.0058(19) 0.585(2) 0.0475(17) 0.061(7) Uani 1 1 d .
H33 H 1.0625 0.6543 0.0569 0.073 Uiso 1 1 calc R
C7 C 1.0644(19) 0.507(2) 0.0759(17) 0.066(7) Uani 1 1 d .
H34 H 1.1462 0.5436 0.0965 0.079 Uiso 1 1 calc R
C8 C 1.0545(16) 0.480(2) 0.1631(18) 0.052(6) Uani 1 1 d .
C9 C 1.1459(19) 0.544(2) 0.278(2) 0.076(8) Uani 1 1 d .
H11 H 1.2194 0.5923 0.2956 0.091 Uiso 1 1 calc R
C10 C 1.125(2) 0.533(2) 0.3651(18) 0.067(8) Uani 1 1 d .
H13 H 1.1857 0.5786 0.4380 0.080 Uiso 1 1 calc R
C11 C 0.9448(18) 0.397(2) 0.2479(18) 0.063(7) Uani 1 1 d .
H10 H 0.8746 0.3437 0.2332 0.076 Uiso 1 1 calc R
C12 C 0.9586(18) 0.403(2) 0.1545(18) 0.075(8) Uani 1 1 d .
H12 H 0.8978 0.3500 0.0830 0.090 Uiso 1 1 calc R
C13 C 0.3018(18) 0.358(2) 0.246(2) 0.075(8) Uani 1 1 d .
H27 H 0.3574 0.3930 0.2297 0.090 Uiso 1 1 calc R
C14 C 0.195(3) 0.265(3) 0.155(2) 0.107(11) Uani 1 1 d .
H31 H 0.1854 0.2453 0.0829 0.129 Uiso 1 1 calc R
C15 C 0.106(3) 0.202(4) 0.166(3) 0.155(18) Uani 1 1 d .
C16 C 0.132(3) 0.251(3) 0.277(3) 0.113(12) Uani 1 1 d .
H29 H 0.0755 0.2230 0.2955 0.136 Uiso 1 1 calc R
C17 C 0.240(3) 0.341(3) 0.363(2) 0.094(10) Uani 1 1 d .
H30 H 0.2518 0.3639 0.4353 0.113 Uiso 1 1 calc R
C18 C 0.006(3) 0.084(6) 0.079(3) 0.25(3) Uani 1 1 d .
C19 C 0.364(2) 0.106(2) 0.164(2) 0.083(9) Uani 1 1 d .
H42 H 0.4178 0.1338 0.1427 0.100 Uiso 1 1 calc R
C20 C 0.249(2) 0.027(2) 0.084(2) 0.077(8) Uani 1 1 d .
H40 H 0.2280 -0.0034 0.0087 0.093 Uiso 1 1 calc R
C21 C 0.167(2) -0.008(2) 0.114(2) 0.069(8) Uani 1 1 d .
C22 C 0.197(2) 0.023(3) 0.220(3) 0.100(10) Uani 1 1 d .
H39 H 0.1417 -0.0044 0.2403 0.120 Uiso 1 1 calc R
C23 C 0.310(3) 0.094(3) 0.302(2) 0.116(12) Uani 1 1 d .
H44 H 0.3310 0.1115 0.3757 0.139 Uiso 1 1 calc R
C24 C 0.039(2) -0.068(5) 0.039(3) 0.19(2) Uani 1 1 d .
C25 C 0.673(2) 0.197(3) 0.308(3) 0.082(10) Uani 1 1 d .
C26 C 0.715(2) 0.114(2) 0.262(2) 0.075(8) Uani 1 1 d .
C27 C 0.629(2) 0.015(3) 0.164(2) 0.085(9) Uani 1 1 d .
H5 H 0.5548 0.0075 0.1279 0.102 Uiso 1 1 calc R
C28 C 0.655(2) -0.075(2) 0.1213(19) 0.072(7) Uani 1 1 d .
H4 H 0.5988 -0.1430 0.0576 0.086 Uiso 1 1 calc R
C29 C 0.770(2) -0.058(3) 0.178(2) 0.077(9) Uani 1 1 d .
C30 C 0.857(2) 0.038(2) 0.272(2) 0.077(8) Uani 1 1 d .
H2 H 0.9309 0.0438 0.3054 0.093 Uiso 1 1 calc R
C31 C 0.8307(19) 0.132(2) 0.3178(18) 0.055(7) Uani 1 1 d .
C32 C 0.9240(18) 0.241(2) 0.4166(18) 0.059(7) Uani 1 1 d .
C33 C 0.629(3) 0.611(3) 0.307(2) 0.073(9) Uani 1 1 d .
C34 C 0.5413(16) 0.658(2) 0.2561(18) 0.053(6) Uani 1 1 d .
C35 C 0.4797(16) 0.691(2) 0.3089(18) 0.067(8) Uani 1 1 d .
C36 C 0.4124(17) 0.741(2) 0.266(2) 0.075(8) Uani 1 1 d .
H23 H 0.3763 0.7716 0.3022 0.090 Uiso 1 1 calc R
C37 C 0.4025(19) 0.744(2) 0.171(2) 0.072(8) Uani 1 1 d .
C38 C 0.453(2) 0.702(2) 0.1122(18) 0.081(8) Uani 1 1 d .
H25 H 0.4424 0.7057 0.0464 0.097 Uiso 1 1 calc R
C39 C 0.5232(18) 0.651(2) 0.1560(19) 0.071(8) Uani 1 1 d .
H24 H 0.5546 0.6162 0.1170 0.085 Uiso 1 1 calc R
C40 C 0.4889(17) 0.677(2) 0.4114(17) 0.054(7) Uani 1 1 d .

loop_
_atom_site_aniso_label
_atom_site_aniso_U_11
_atom_site_aniso_U_22
_atom_site_aniso_U_33
_atom_site_aniso_U_23
_atom_site_aniso_U_13
_atom_site_aniso_U_12
Zn1 0.0486(17) 0.116(3) 0.0572(17) 0.0454(19) 0.0353(14) 0.0494(18)
Zn2 0.038(2) 0.083(3) 0.044(2) 0.028(2) 0.0209(18) 0.030(2)
Zn3 0.062(2) 0.118(4) 0.059(2) 0.052(3) 0.045(2) 0.063(3)
Zn4 0.0509(18) 0.103(3) 0.0661(19) 0.0294(19) 0.0389(16) 0.0342(19)
N1 0.071(14) 0.099(18) 0.070(14) 0.051(14) 0.049(13) 0.046(14)
N2 0.036(11) 0.081(17) 0.050(13) 0.021(12) 0.009(11) 0.022(12)
N3 0.058(15) 0.14(2) 0.13(2) 0.063(19) 0.065(16) 0.016(15)
N4 0.091(17) 0.15(2) 0.067(15) 0.064(15) 0.056(14) 0.084(17)
N5 0.074(17) 0.15(3) 0.11(2) 0.09(2) 0.046(16) 0.070(18)
N6 0.09(2) 0.14(3) 0.075(18) 0.06(2) 0.053(18) 0.05(2)
O1 0.048(10) 0.149(19) 0.079(12) 0.061(13) 0.033(9) 0.055(12)
O2 0.117(17) 0.13(2) 0.085(14) 0.059(16) 0.053(13) 0.074(18)
O3 0.081(11) 0.155(17) 0.083(11) 0.084(12) 0.060(9) 0.101(12)
O4 0.063(11) 0.104(15) 0.070(11) 0.035(11) 0.016(9) 0.041(11)
O5 0.104(17) 0.20(3) 0.149(19) 0.114(19) 0.059(15) 0.094(18)
O6 0.126(19) 0.19(2) 0.123(19) 0.107(19) 0.017(16) 0.056(17)
O7 0.072(10) 0.130(16) 0.058(9) 0.057(10) 0.044(8) 0.068(11)
O8 0.042(9) 0.086(14) 0.052(9) 0.017(9) 0.023(7) 0.044(10)
O9 0.072(11) 0.131(16) 0.057(9) 0.049(10) 0.040(9) 0.062(11)
O10 0.084(14) 0.109(19) 0.128(17) 0.057(15) 0.049(13) 0.055(13)
O11 0.101(14) 0.144(19) 0.102(14) 0.037(13) 0.083(13) 0.073(14)
O12 0.13(2) 0.18(3) 0.14(2) 0.025(18) 0.074(18) 0.08(2)
O13 0.14(2) 0.17(3) 0.111(18) 0.029(18) 0.083(17) 0.027(19)
O14 0.049(9) 0.098(13) 0.058(9) 0.027(9) 0.026(8) 0.051(9)
O15 0.23(3) 0.14(2) 0.126(18) 0.035(18) 0.044(19) 0.05(2)
O16 0.27(7) 0.56(12) 0.06(3) 0.09(5) 0.01(4) -0.26(7)
C1 0.062(16) 0.08(2) 0.052(15) 0.027(16) 0.015(14) 0.044(16)
C2 0.058(17) 0.13(3) 0.070(17) 0.044(17) 0.050(15) 0.042(18)
C3 0.079(18) 0.08(2) 0.037(13) 0.032(14) 0.036(14) 0.047(17)
C4 0.061(17) 0.11(3) 0.09(2) 0.06(2) 0.056(16) 0.035(18)
C5 0.069(19) 0.12(3) 0.064(17) 0.044(18) 0.047(16) 0.024(19)
C6 0.064(15) 0.08(2) 0.064(16) 0.038(16) 0.044(14) 0.037(15)
C7 0.062(15) 0.10(2) 0.056(15) 0.039(16) 0.048(13) 0.030(16)
C8 0.026(12) 0.079(19) 0.061(15) 0.035(14) 0.033(12) 0.020(13)
C9 0.039(15) 0.09(2) 0.067(17) 0.021(17) 0.017(14) 0.016(15)
C10 0.044(15) 0.10(2) 0.040(14) 0.025(15) 0.009(13) 0.039(16)
C11 0.041(14) 0.13(2) 0.054(14) 0.053(16) 0.044(13) 0.044(16)
C12 0.032(14) 0.08(2) 0.055(15) 0.002(15) 0.012(12) -0.011(14)
C13 0.029(13) 0.12(3) 0.072(17) 0.041(18) 0.019(14) 0.047(16)
C14 0.11(2) 0.22(4) 0.062(18) 0.08(2) 0.067(19) 0.10(3)
C15 0.06(2) 0.36(6) 0.07(2) 0.11(3) 0.049(18) 0.08(3)
C16 0.10(3) 0.22(4) 0.11(2) 0.11(3) 0.09(2) 0.10(3)
C17 0.07(2) 0.16(3) 0.049(16) 0.042(19) 0.033(17) 0.05(2)
C18 0.04(2) 0.48(9) 0.07(2) 0.10(4) 0.010(19) -0.03(4)
C19 0.08(2) 0.12(3) 0.063(17) 0.052(19) 0.039(17) 0.05(2)
C20 0.067(18) 0.10(2) 0.071(18) 0.030(18) 0.033(17) 0.054(18)
C21 0.050(16) 0.10(2) 0.063(17) 0.054(18) 0.018(15) 0.035(16)
C22 0.06(2) 0.11(3) 0.14(3) 0.08(3) 0.04(2) 0.02(2)
C23 0.09(2) 0.11(3) 0.062(18) -0.004(19) 0.026(19) 0.01(2)
C24 0.041(17) 0.41(6) 0.13(3) 0.18(4) 0.035(19) 0.07(3)
C25 0.037(14) 0.07(2) 0.10(2) 0.01(2) 0.013(16) 0.024(16)
C26 0.068(18) 0.10(2) 0.083(18) 0.039(19) 0.053(17) 0.049(19)
C27 0.060(17) 0.11(3) 0.079(19) 0.024(19) 0.044(16) 0.039(19)
C28 0.065(18) 0.05(2) 0.069(17) 0.018(15) 0.030(15) 0.007(16)
C29 0.08(2) 0.08(2) 0.081(19) 0.017(18) 0.065(18) 0.05(2)
C30 0.076(19) 0.09(2) 0.11(2) 0.05(2) 0.072(19) 0.058(19)
C31 0.057(15) 0.08(2) 0.069(16) 0.044(16) 0.049(14) 0.040(16)
C32 0.025(13) 0.08(2) 0.048(15) 0.020(16) 0.018(12) 0.008(15)
C33 0.10(2) 0.10(3) 0.07(2) 0.06(2) 0.06(2) 0.06(3)
C34 0.036(12) 0.10(2) 0.065(15) 0.062(15) 0.032(12) 0.046(14)
C35 0.026(12) 0.11(2) 0.078(17) 0.056(17) 0.039(12) 0.022(14)
C36 0.037(14) 0.11(3) 0.070(17) 0.043(18) 0.027(13) 0.029(16)
C37 0.058(16) 0.10(2) 0.10(2) 0.073(19) 0.037(16) 0.059(17)
C38 0.084(19) 0.13(3) 0.061(16) 0.069(18) 0.035(15) 0.057(19)
C39 0.065(16) 0.10(2) 0.073(17) 0.049(17) 0.040(14) 0.052(17)
C40 0.043(13) 0.09(2) 0.064(15) 0.043(15) 0.044(12) 0.039(15)

loop_
_atom_type_symbol
_atom_type_description
_atom_type_scat_dispersion_real
_atom_type_scat_dispersion_imag
_atom_type_scat_source
C C 0.0033 0.0016 'International Tables Vol C Tables 4.2.6.8 and 6.1.1.4'
H H 0.0000 0.0000 'International Tables Vol C Tables 4.2.6.8 and 6.1.1.4'
N N 0.0061 0.0033 'International Tables Vol C Tables 4.2.6.8 and 6.1.1.4'
O O 0.0106 0.0060 'International Tables Vol C Tables 4.2.6.8 and 6.1.1.4'
Zn Zn 0.2839 1.4301 'International Tables Vol C Tables 4.2.6.8 and 6.1.1.4'

loop_
_geom_angle_atom_site_label_1
_geom_angle_atom_site_label_2
_geom_angle_atom_site_label_3
_geom_angle
_geom_angle_site_symmetry_1
_geom_angle_site_symmetry_3
O14 Zn1 O1 130.7(7) . .
O14 Zn1 O9 104.3(6) . 2_766
O1 Zn1 O9 100.0(7) . 2_766
O14 Zn1 N1 113.6(7) . .
O1 Zn1 N1 100.4(7) . .
O9 Zn1 N1 104.5(8) 2_766 .
O14 Zn2 O14 180.000(4) . 2_766
O14 Zn2 O8 89.2(6) . .
O14 Zn2 O8 90.8(6) 2_766 .
O14 Zn2 O8 90.8(6) . 2_766
O14 Zn2 O8 89.2(6) 2_766 2_766
O8 Zn2 O8 180.0(8) . 2_766
O14 Zn2 N2 88.8(6) . 2_766
O14 Zn2 N2 91.2(6) 2_766 2_766
O8 Zn2 N2 89.6(6) . 2_766
O8 Zn2 N2 90.4(6) 2_766 2_766
O14 Zn2 N2 91.2(6) . .
O14 Zn2 N2 88.8(6) 2_766 .
O8 Zn2 N2 90.4(6) . .
O8 Zn2 N2 89.6(6) 2_766 .
N2 Zn2 N2 180.000(3) 2_766 .
O7 Zn3 O7 180.000(4) 2_666 .
O7 Zn3 O3 91.3(6) 2_666 .
O7 Zn3 O3 88.7(6) . .
O7 Zn3 O3 88.7(6) 2_666 2_666
O7 Zn3 O3 91.3(6) . 2_666
O3 Zn3 O3 180.0(6) . 2_666
O7 Zn3 N4 88.4(7) 2_666 .
O7 Zn3 N4 91.6(6) . .
O3 Zn3 N4 87.6(8) . .
O3 Zn3 N4 92.4(8) 2_666 .
O7 Zn3 N4 91.6(6) 2_666 2_666
O7 Zn3 N4 88.4(6) . 2_666
O3 Zn3 N4 92.4(8) . 2_666
O3 Zn3 N4 87.6(8) 2_666 2_666
N4 Zn3 N4 180.000(4) . 2_666
O7 Zn4 O11 131.2(8) . .
O7 Zn4 O4 103.9(6) . 2_666
O11 Zn4 O4 99.4(8) . 2_666
O7 Zn4 N3 115.2(9) . .
O11 Zn4 N3 99.9(9) . .
O4 Zn4 N3 103.3(9) 2_666 .
C1 N1 C5 116(2) . .
C1 N1 Zn1 122.6(18) . .
C5 N1 Zn1 119.2(16) . .
C11 N2 C10 115(2) . .
C11 N2 Zn2 125.9(15) . .
C10 N2 Zn2 116.8(15) . .
C19 N3 C23 117(2) . .
C19 N3 Zn4 122.3(19) . .
C23 N3 Zn4 120(2) . .
C13 N4 C17 111(2) . .
C13 N4 Zn3 128.6(18) . .
C17 N4 Zn3 117.0(17) . .
O5 N5 O6 126(3) . .
O5 N5 C37 119(3) . .
O6 N5 C37 114(3) . .
O12 N6 O13 127(3) . .
O12 N6 C29 117(3) . .
O13 N6 C29 116(3) . .
C33 O1 Zn1 113.2(18) . .
C40 O3 Zn3 137.1(14) . .
C40 O4 Zn4 123.1(15) . 2_666
Zn4 O7 Zn3 122.5(8) . .
Zn4 O7 H7D 121.9 . .
Zn3 O7 H7D 110.0 . .
C32 O8 Zn2 135.5(14) . .
C32 O9 Zn1 121.3(16) . 2_766
C25 O11 Zn4 113.7(19) . .
Zn1 O14 Zn2 123.3(8) . .
Zn1 O14 H14D 124.7 . .
Zn2 O14 H14D 107.9 . .
H1W O15 H2W 105.9 . .
H4W O16 H3W 129.1 . .
C2 C1 N1 122(2) . .
C2 C1 H17 119.0 . .
N1 C1 H17 119.0 . .
C1 C2 C3 121(2) . .
C1 C2 H18 119.6 . .
C3 C2 H18 119.6 . .
C4 C3 C2 118(2) . .
C4 C3 C6 114(2) . .
C2 C3 C6 128(2) . .
C3 C4 C5 120(2) . .
C3 C4 H14 119.9 . .
C5 C4 H14 119.9 . .
C4 C5 N1 121(2) . .
C4 C5 H15 119.5 . .
N1 C5 H15 119.5 . .
C3 C6 C7 121(2) . 2_765
C3 C6 C7 112.7(18) . .
C7 C6 C7 88.7(18) 2_765 .
C3 C6 H33 110.8 . .
C7 C6 H33 110.8 2_765 .
C7 C6 H33 110.8 . .
C8 C7 C6 121(2) . 2_765
C8 C7 C6 115.2(18) . .
C6 C7 C6 91.3(18) 2_765 .
C8 C7 H34 109.4 . .
C6 C7 H34 109.4 2_765 .
C6 C7 H34 109.4 . .
C12 C8 C9 110(2) . .
C12 C8 C7 128(2) . .
C9 C8 C7 122(2) . .
C10 C9 C8 121(2) . .
C10 C9 H11 119.5 . .
C8 C9 H11 119.5 . .
N2 C10 C9 126(2) . .
N2 C10 H13 117.2 . .
C9 C10 H13 117.2 . .
N2 C11 C12 123(2) . .
N2 C11 H10 118.5 . .
C12 C11 H10 118.5 . .
C8 C12 C11 125(2) . .
C8 C12 H12 117.4 . .
C11 C12 H12 117.4 . .
N4 C13 C14 126(3) . .
N4 C13 H27 117.2 . .
C14 C13 H27 117.2 . .
C15 C14 C13 124(2) . .
C15 C14 H31 117.9 . .
C13 C14 H31 117.9 . .
C14 C15 C16 109(3) . .
C14 C15 C18 127(3) . .
C16 C15 C18 123(3) . .
C15 C16 C17 123(3) . .
C15 C16 H29 118.6 . .
C17 C16 H29 118.6 . .
N4 C17 C16 126(2) . .
N4 C17 H30 116.8 . .
C16 C17 H30 116.8 . .
C24 C18 C15 114(5) 2 .
N3 C19 C20 119(2) . .
N3 C19 H42 120.7 . .
C20 C19 H42 120.7 . .
C21 C20 C19 122(2) . .
C21 C20 H40 119.2 . .
C19 C20 H40 119.2 . .
C22 C21 C20 120(2) . .
C22 C21 C24 113(3) . .
C20 C21 C24 126(3) . .
C21 C22 C23 120(3) . .
C21 C22 H39 119.9 . .
C23 C22 H39 119.9 . .
C22 C23 N3 122(3) . .
C22 C23 H44 119.1 . .
N3 C23 H44 119.1 . .
C18 C24 C21 118(3) 2 .
O11 C25 O10 128(3) . .
O11 C25 C26 121(3) . .
O10 C25 C26 111(3) . .
C27 C26 C31 123(2) . .
C27 C26 C25 114(2) . .
C31 C26 C25 122(2) . .
C26 C27 C28 119(2) . .
C26 C27 H5 120.5 . .
C28 C27 H5 120.5 . .
C27 C28 C29 118(2) . .
C27 C28 H4 121.1 . .
C29 C28 H4 121.1 . .
C30 C29 C28 126(2) . .
C30 C29 N6 116(2) . .
C28 C29 N6 118(3) . .
C29 C30 C31 117(2) . .
C29 C30 H2 121.4 . .
C31 C30 H2 121.3 . .
C26 C31 C30 117(2) . .
C26 C31 C32 123(2) . .
C30 C31 C32 120(2) . .
O8 C32 O9 126(2) . .
O8 C32 C31 120(2) . .
O9 C32 C31 114(2) . .
O2 C33 O1 127(3) . .
O2 C33 C34 116(3) . .
O1 C33 C34 117(3) . .
C39 C34 C35 123.5(19) . .
C39 C34 C33 115.3(19) . .
C35 C34 C33 120.8(19) . .
C34 C35 C36 118(2) . .
C34 C35 C40 121(2) . .
C36 C35 C40 121(2) . .
C37 C36 C35 117(2) . .
C37 C36 H23 121.3 . .
C35 C36 H23 121.3 . .
C36 C37 C38 125(2) . .
C36 C37 N5 117(3) . .
C38 C37 N5 118(3) . .
C37 C38 C39 118(2) . .
C37 C38 H25 121.1 . .
C39 C38 H25 121.1 . .
C34 C39 C38 117(2) . .
C34 C39 H24 121.6 . .
C38 C39 H24 121.6 . .
O3 C40 O4 125(2) . .
O3 C40 C35 120.6(19) . .
O4 C40 C35 115(2) . .

loop_
_geom_bond_atom_site_label_1
_geom_bond_atom_site_label_2
_geom_bond_distance
_geom_bond_site_symmetry_2
Zn1 O14 1.873(15) .
Zn1 O1 1.934(15) .
Zn1 O9 1.965(16) 2_766
Zn1 N1 2.090(19) .
Zn2 O14 2.026(12) .
Zn2 O14 2.026(12) 2_766
Zn2 O8 2.101(17) .
Zn2 O8 2.101(17) 2_766
Zn2 N2 2.223(19) 2_766
Zn2 N2 2.223(19) .
Zn3 O7 2.007(13) 2_666
Zn3 O7 2.007(13) .
Zn3 O3 2.094(17) .
Zn3 O3 2.094(17) 2_666
Zn3 N4 2.21(2) .
Zn3 N4 2.21(2) 2_666
Zn4 O7 1.885(16) .
Zn4 O11 1.962(16) .
Zn4 O4 1.977(17) 2_666
Zn4 N3 2.04(2) .
N1 C1 1.36(2) .
N1 C5 1.41(3) .
N2 C11 1.29(2) .
N2 C10 1.34(3) .
N3 C19 1.38(3) .
N3 C23 1.41(3) .
N4 C13 1.29(3) .
N4 C17 1.35(3) .
N5 O5 1.22(3) .
N5 O6 1.24(3) .
N5 C37 1.49(3) .
N6 O12 1.21(3) .
N6 O13 1.24(3) .
N6 C29 1.50(3) .
O1 C33 1.26(3) .
O2 C33 1.23(3) .
O3 C40 1.23(2) .
O4 C40 1.29(2) .
O4 Zn4 1.977(17) 2_666
O7 H7D 0.8501 .
O8 C32 1.23(3) .
O9 C32 1.31(2) .
O9 Zn1 1.965(16) 2_766
O10 C25 1.27(3) .
O11 C25 1.24(3) .
O14 H14D 0.8500 .
O15 H1W 0.8501 .
O15 H2W 0.8500 .
O16 H4W 0.8498 .
O16 H3W 0.8501 .
C1 C2 1.33(3) .
C1 H17 0.9300 .
C2 C3 1.40(3) .
C2 H18 0.9300 .
C3 C4 1.33(3) .
C3 C6 1.47(3) .
C4 C5 1.38(3) .
C4 H14 0.9300 .
C5 H15 0.9300 .
C6 C7 1.54(3) 2_765
C6 C7 1.60(3) .
C6 H33 0.9800 .
C7 C8 1.46(3) .
C7 C6 1.54(3) 2_765
C7 H34 0.9800 .
C8 C12 1.37(3) .
C8 C9 1.45(3) .
C9 C10 1.42(3) .
C9 H11 0.9300 .
C10 H13 0.9300 .
C11 C12 1.45(3) .
C11 H10 0.9300 .
C12 H12 0.9300 .
C13 C14 1.43(3) .
C13 H27 0.9300 .
C14 C15 1.38(4) .
C14 H31 0.9300 .
C15 C16 1.39(3) .
C15 C18 1.52(5) .
C16 C17 1.40(3) .
C16 H29 0.9300 .
C17 H30 0.9300 .
C18 C24 1.50(4) 2
C19 C20 1.41(3) .
C19 H42 0.9300 .
C20 C21 1.36(3) .
C20 H40 0.9300 .
C21 C22 1.32(3) .
C21 C24 1.50(3) .
C22 C23 1.37(3) .
C22 H39 0.9300 .
C23 H44 0.9300 .
C24 C18 1.50(4) 2
C25 C26 1.52(3) .
C26 C27 1.40(3) .
C26 C31 1.41(3) .
C27 C28 1.41(3) .
C27 H5 0.9300 .
C28 C29 1.41(3) .
C28 H4 0.9300 .
C29 C30 1.35(3) .
C30 C31 1.48(3) .
C30 H2 0.9300 .
C31 C32 1.48(3) .
C33 C34 1.60(3) .
C34 C39 1.35(3) .
C34 C35 1.41(3) .
C35 C36 1.41(3) .
C35 C40 1.52(3) .
C36 C37 1.34(3) .
C36 H23 0.9300 .
C37 C38 1.38(3) .
C38 C39 1.44(3) .
C38 H25 0.9300 .
C39 H24 0.9300 .

loop_
_geom_torsion_atom_site_label_1
_geom_torsion_atom_site_label_2
_geom_torsion_atom_site_label_3
_geom_torsion_atom_site_label_4
_geom_torsion
_geom_torsion_site_symmetry_1
_geom_torsion_site_symmetry_4
O14 Zn1 N1 C1 67.6(18) . .
O1 Zn1 N1 C1 -76.0(18) . .
O9 Zn1 N1 C1 -179.3(16) 2_766 .
O14 Zn1 N1 C5 -96.4(19) . .
O1 Zn1 N1 C5 120.0(19) . .
O9 Zn1 N1 C5 17(2) 2_766 .
O14 Zn2 N2 C11 -37(2) . .
O14 Zn2 N2 C11 143(2) 2_766 .
O8 Zn2 N2 C11 52(2) . .
O8 Zn2 N2 C11 -128(2) 2_766 .
N2 Zn2 N2 C11 105(100) 2_766 .
O14 Zn2 N2 C10 124.2(16) . .
O14 Zn2 N2 C10 -55.8(16) 2_766 .
O8 Zn2 N2 C10 -146.5(16) . .
O8 Zn2 N2 C10 33.5(16) 2_766 .
N2 Zn2 N2 C10 -94(100) 2_766 .
O7 Zn4 N3 C19 74(2) . .
O11 Zn4 N3 C19 -71(2) . .
O4 Zn4 N3 C19 -173(2) 2_666 .
O7 Zn4 N3 C23 -97(2) . .
O11 Zn4 N3 C23 118(2) . .
O4 Zn4 N3 C23 15(3) 2_666 .
O7 Zn3 N4 C13 147(2) 2_666 .
O7 Zn3 N4 C13 -33(2) . .
O3 Zn3 N4 C13 56(2) . .
O3 Zn3 N4 C13 -124(2) 2_666 .
N4 Zn3 N4 C13 18(100) 2_666 .
O7 Zn3 N4 C17 -54(2) 2_666 .
O7 Zn3 N4 C17 126(2) . .
O3 Zn3 N4 C17 -146(2) . .
O3 Zn3 N4 C17 34(2) 2_666 .
N4 Zn3 N4 C17 176(100) 2_666 .
O14 Zn1 O1 C33 -56.2(19) . .
O9 Zn1 O1 C33 -175.1(17) 2_766 .
N1 Zn1 O1 C33 78.0(18) . .
O7 Zn3 O3 C40 -30(2) 2_666 .
O7 Zn3 O3 C40 150(2) . .
O3 Zn3 O3 C40 -177(100) 2_666 .
N4 Zn3 O3 C40 59(2) . .
N4 Zn3 O3 C40 -121(2) 2_666 .
O11 Zn4 O7 Zn3 -150.8(8) . .
O4 Zn4 O7 Zn3 -34.7(9) 2_666 .
N3 Zn4 O7 Zn3 77.5(11) . .
O7 Zn3 O7 Zn4 16(100) 2_666 .
O3 Zn3 O7 Zn4 -166.7(8) . .
O3 Zn3 O7 Zn4 13.3(8) 2_666 .
N4 Zn3 O7 Zn4 -79.1(9) . .
N4 Zn3 O7 Zn4 100.9(9) 2_666 .
O14 Zn2 O8 C32 146(2) . .
O14 Zn2 O8 C32 -34(2) 2_766 .
O8 Zn2 O8 C32 157(100) 2_766 .
N2 Zn2 O8 C32 -125(2) 2_766 .
N2 Zn2 O8 C32 55(2) . .
O7 Zn4 O11 C25 -59(2) . .
O4 Zn4 O11 C25 -176(2) 2_666 .
N3 Zn4 O11 C25 78(2) . .
O1 Zn1 O14 Zn2 -149.8(8) . .
O9 Zn1 O14 Zn2 -32.6(8) 2_766 .
N1 Zn1 O14 Zn2 80.5(10) . .
O14 Zn2 O14 Zn1 -118(100) 2_766 .
O8 Zn2 O14 Zn1 -171.4(8) . .
O8 Zn2 O14 Zn1 8.6(8) 2_766 .
N2 Zn2 O14 Zn1 98.9(8) 2_766 .
N2 Zn2 O14 Zn1 -81.1(8) . .
C5 N1 C1 C2 6(3) . .
Zn1 N1 C1 C2 -158.9(19) . .
N1 C1 C2 C3 5(4) . .
C1 C2 C3 C4 -13(4) . .
C1 C2 C3 C6 160(2) . .
C2 C3 C4 C5 10(4) . .
C6 C3 C4 C5 -164(2) . .
C3 C4 C5 N1 1(4) . .
C1 N1 C5 C4 -8(4) . .
Zn1 N1 C5 C4 157(2) . .
C4 C3 C6 C7 -177(2) . 2_765
C2 C3 C6 C7 10(4) . 2_765
C4 C3 C6 C7 80(3) . .
C2 C3 C6 C7 -93(3) . .
C3 C6 C7 C8 -2(3) . .
C7 C6 C7 C8 -125(2) 2_765 .
C3 C6 C7 C6 123(2) . 2_765
C7 C6 C7 C6 0.000(3) 2_765 2_765
C6 C7 C8 C12 -32(4) 2_765 .
C6 C7 C8 C12 76(3) . .
C6 C7 C8 C9 155(2) 2_765 .
C6 C7 C8 C9 -97(2) . .
C12 C8 C9 C10 -8(3) . .
C7 C8 C9 C10 166(2) . .
C11 N2 C10 C9 2(3) . .
Zn2 N2 C10 C9 -161.4(19) . .
C8 C9 C10 N2 4(4) . .
C10 N2 C11 C12 -2(3) . .
Zn2 N2 C11 C12 159.5(16) . .
C9 C8 C12 C11 8(3) . .
C7 C8 C12 C11 -165(2) . .
N2 C11 C12 C8 -3(4) . .
C17 N4 C13 C14 -1(4) . .
Zn3 N4 C13 C14 158.6(19) . .
N4 C13 C14 C15 -2(5) . .
C13 C14 C15 C16 6(5) . .
C13 C14 C15 C18 -162(4) . .
C14 C15 C16 C17 -8(5) . .
C18 C15 C16 C17 161(4) . .
C13 N4 C17 C16 -1(4) . .
Zn3 N4 C17 C16 -163(2) . .
C15 C16 C17 N4 6(5) . .
C14 C15 C18 C24 -38(8) . 2
C16 C15 C18 C24 155(4) . 2
C23 N3 C19 C20 1(4) . .
Zn4 N3 C19 C20 -170.3(18) . .
N3 C19 C20 C21 6(4) . .
C19 C20 C21 C22 -8(4) . .
C19 C20 C21 C24 164(4) . .
C20 C21 C22 C23 4(5) . .
C24 C21 C22 C23 -170(3) . .
C21 C22 C23 N3 3(5) . .
C19 N3 C23 C22 -6(5) . .
Zn4 N3 C23 C22 166(2) . .
C22 C21 C24 C18 167(6) . 2
C20 C21 C24 C18 -6(8) . 2
Zn4 O11 C25 O10 21(4) . .
Zn4 O11 C25 C26 -160.3(18) . .
O11 C25 C26 C27 99(3) . .
O10 C25 C26 C27 -82(3) . .
O11 C25 C26 C31 -76(4) . .
O10 C25 C26 C31 103(3) . .
C31 C26 C27 C28 3(4) . .
C25 C26 C27 C28 -172(3) . .
C26 C27 C28 C29 -2(4) . .
C27 C28 C29 C30 0(4) . .
C27 C28 C29 N6 180(2) . .
O12 N6 C29 C30 -14(4) . .
O13 N6 C29 C30 171(3) . .
O12 N6 C29 C28 166(3) . .
O13 N6 C29 C28 -8(4) . .
C28 C29 C30 C31 0(4) . .
N6 C29 C30 C31 -179(2) . .
C27 C26 C31 C30 -3(4) . .
C25 C26 C31 C30 172(3) . .
C27 C26 C31 C32 176(2) . .
C25 C26 C31 C32 -10(4) . .
C29 C30 C31 C26 1(3) . .
C29 C30 C31 C32 -177(2) . .
Zn2 O8 C32 O9 37(3) . .
Zn2 O8 C32 C31 -138.3(16) . .
Zn1 O9 C32 O8 8(3) 2_766 .
Zn1 O9 C32 C31 -176.6(13) 2_766 .
C26 C31 C32 O8 -10(3) . .
C30 C31 C32 O8 168(2) . .
C26 C31 C32 O9 174(2) . .
C30 C31 C32 O9 -8(3) . .
Zn1 O1 C33 O2 17(3) . .
Zn1 O1 C33 C34 -155.4(15) . .
O2 C33 C34 C39 -68(3) . .
O1 C33 C34 C39 105(3) . .
O2 C33 C34 C35 106(3) . .
O1 C33 C34 C35 -81(3) . .
C39 C34 C35 C36 -13(4) . .
C33 C34 C35 C36 174(2) . .
C39 C34 C35 C40 169(2) . .
C33 C34 C35 C40 -4(4) . .
C34 C35 C36 C37 6(3) . .
C40 C35 C36 C37 -176(2) . .
C35 C36 C37 C38 0(4) . .
C35 C36 C37 N5 177(2) . .
O5 N5 C37 C36 -10(4) . .
O6 N5 C37 C36 166(3) . .
O5 N5 C37 C38 167(3) . .
O6 N5 C37 C38 -17(4) . .
C36 C37 C38 C39 0(4) . .
N5 C37 C38 C39 -177(2) . .
C35 C34 C39 C38 12(4) . .
C33 C34 C39 C38 -175(2) . .
C37 C38 C39 C34 -5(4) . .
Zn3 O3 C40 O4 38(4) . .
Zn3 O3 C40 C35 -140.0(17) . .
Zn4 O4 C40 O3 3(3) 2_666 .
Zn4 O4 C40 C35 -179.0(13) 2_666 .
C34 C35 C40 O3 -14(3) . .
C36 C35 C40 O3 169(2) . .
C34 C35 C40 O4 168(2) . .
C36 C35 C40 O4 -9(3) . .
